data_7214736
loop_
_publ_author_name
'Wang, Xiang'
'Peng, Jun'
'Alimaje, Kundawlet'
'Shi, Zhen-Yu'

_publ_section_title
;
 Keggin POM-based 3D framework tuned by silver polymeric motifs:
 structural influences of tetrazolate functional groups
;
_journal_issue 24
_journal_name_full CrystEngComm
_journal_page_first 8509
_journal_paper_doi 10.1039/c2ce26193f
_journal_volume 14
_journal_year 2012
_chemical_formula_moiety 'C40 H28 Ag7 Mo12 N24 O40 P, 2(O0.50)'
_chemical_formula_sum 'C40 H28 Ag7 Mo12 N24 O41 P'
_chemical_formula_weight 3438.21
_chemical_name_systematic
;
?
;
_space_group_IT_number 2
_symmetry_cell_setting triclinic
_symmetry_space_group_name_Hall '-P 1'
_symmetry_space_group_name_H-M 'P -1'
_atom_sites_solution_hydrogens geom
_atom_sites_solution_primary direct
_atom_sites_solution_secondary difmap
_audit_creation_method SHELXL-97
_cell_angle_alpha 108.736(5)
_cell_angle_beta 92.793(5)
_cell_angle_gamma 114.369(5)
_cell_formula_units_Z 1
_cell_length_a 12.290(5)
_cell_length_b 13.700(5)
_cell_length_c 13.798(5)
_cell_measurement_reflns_used 3192
_cell_measurement_temperature 293(2)
_cell_measurement_theta_max 29.2046
_cell_measurement_theta_min 3.0036
_cell_volume 1959.3(13)
_computing_cell_refinement CrysAlis
_computing_data_collection 'CrysAlis (Oxford Diffraction,2006)'
_computing_data_reduction CrysAlis
_computing_molecular_graphics 'Bruker SHELXTL'
_computing_publication_material 'Bruker SHELXTL'
_computing_structure_refinement 'SHELXL-97 (Sheldrick, 1997)'
_computing_structure_solution 'SHELXS-97 (Sheldrick, 1990)'
_diffrn_ambient_temperature 293(2)
_diffrn_measured_fraction_theta_full 0.996
_diffrn_measured_fraction_theta_max 0.996
_diffrn_measurement_device_type 'Xcalibur, Ruby, Gemini ultra'
_diffrn_measurement_method '\w scan'
_diffrn_radiation_monochromator graphite
_diffrn_radiation_source 'fine-focus sealed tube'
_diffrn_radiation_type MoK\a
_diffrn_radiation_wavelength 0.71069
_diffrn_reflns_av_R_equivalents 0.0365
_diffrn_reflns_av_sigmaI/netI 0.0718
_diffrn_reflns_limit_h_max 14
_diffrn_reflns_limit_h_min -14
_diffrn_reflns_limit_k_max 16
_diffrn_reflns_limit_k_min -13
_diffrn_reflns_limit_l_max 13
_diffrn_reflns_limit_l_min -16
_diffrn_reflns_number 11987
_diffrn_reflns_theta_full 25.00
_diffrn_reflns_theta_max 25.00
_diffrn_reflns_theta_min 3.01
_exptl_absorpt_coefficient_mu 3.675
_exptl_absorpt_correction_T_max 0.620
_exptl_absorpt_correction_T_min 0.499
_exptl_absorpt_correction_type multi-scan
_exptl_crystal_colour red
_exptl_crystal_density_diffrn 2.914
_exptl_crystal_density_method 'not measured'
_exptl_crystal_description block
_exptl_crystal_F_000 1612.0
_exptl_crystal_size_max 0.21
_exptl_crystal_size_mid 0.16
_exptl_crystal_size_min 0.13
_refine_diff_density_max 1.848
_refine_diff_density_min -2.474
_refine_diff_density_rms 0.205
_refine_ls_extinction_method none
_refine_ls_goodness_of_fit_ref 1.086
_refine_ls_hydrogen_treatment constr
_refine_ls_matrix_type full
_refine_ls_number_parameters 610
_refine_ls_number_reflns 6874
_refine_ls_number_restraints 24
_refine_ls_restrained_S_all 1.091
_refine_ls_R_factor_all 0.1081
_refine_ls_R_factor_gt 0.0714
_refine_ls_shift/su_max 0.000
_refine_ls_shift/su_mean 0.000
_refine_ls_structure_factor_coef Fsqd
_refine_ls_weighting_details 'calc w=1/[\s^2^(Fo^2^)+(0.0448P)^2^+26.0491P] where P=(Fo^2^+2Fc^2^)/3'
_refine_ls_weighting_scheme calc
_refine_ls_wR_factor_gt 0.1442
_refine_ls_wR_factor_ref 0.1646
_reflns_number_gt 4720
_reflns_number_total 6900
_reflns_threshold_expression >2sigma(I)
_cod_data_source_file c2ce26193f.txt
_cod_data_source_block xx
_cod_database_code 7214736

loop_
_symmetry_equiv_pos_as_xyz
'x, y, z'
'-x, -y, -z'

loop_
_atom_site_label
_atom_site_type_symbol
_atom_site_fract_x
_atom_site_fract_y
_atom_site_fract_z
_atom_site_U_iso_or_equiv
_atom_site_adp_type
_atom_site_occupancy
_atom_site_symmetry_multiplicity
_atom_site_calc_flag
_atom_site_refinement_flags
Ag1 Ag 0.98254(12) 0.48216(10) 1.22131(12) 0.0864(6) Uani 1 1 d .
Mo1 Mo 0.48902(16) 0.76464(12) 1.03870(11) 0.0781(5) Uani 1 1 d .
N12 N 0.7882(9) -0.3392(10) 0.5208(11) 0.061(4) Uani 1 1 d .
C20 C 0.783(2) 0.229(2) 1.164(2) 0.111(7) Uani 1 1 d U
H20A H 0.7537 0.2475 1.2246 0.134 Uiso 1 1 calc R
O22 O 0.6922(9) 0.6383(11) 0.8404(8) 0.077(4) Uani 1 1 d .
O21 O 0.5375(12) 0.6696(12) 1.2738(12) 0.100(4) Uani 1 1 d U
Ag2 Ag 0.91884(9) -0.41329(10) 0.49464(12) 0.0635(4) Uani 1 1 d .
Mo2 Mo 0.66872(14) 0.47699(16) 1.19968(11) 0.0827(6) Uani 1 1 d .
N11 N 0.8785(14) 0.3043(13) 1.1341(12) 0.082(4) Uani 1 1 d U
N10 N 1.0793(11) 0.6622(10) 1.2994(11) 0.068(4) Uani 1 1 d .
Ag3 Ag 0.43042(8) -0.40084(8) 0.56476(8) 0.0396(3) Uani 1 1 d .
Mo3 Mo 0.68559(14) 0.75119(12) 1.22639(11) 0.0631(4) Uani 1 1 d .
N9 N 0.8318(10) -0.2340(10) 0.5988(11) 0.068(4) Uani 1 1 d .
N8 N 0.8235(8) -0.6057(9) 0.4602(9) 0.043(3) Uani 1 1 d .
O20 O 0.7548(9) 0.4721(8) 1.2925(7) 0.053(2) Uani 1 1 d U
Mo4 Mo 0.77438(12) 0.48053(14) 0.96441(10) 0.0683(5) Uani 1 1 d .
N7 N 0.6707(8) -0.3974(8) 0.5095(8) 0.038(3) Uani 1 1 d .
C19 C 0.5414(11) -0.9864(10) 0.3303(11) 0.044(3) Uani 1 1 d .
H19A H 0.5993 -0.9963 0.2927 0.053 Uiso 1 1 calc R
O19 O 0.4099(13) 0.5644(14) 0.9806(11) 0.029(3) Uani 0.50 1 d P
Mo5 Mo 0.41307(11) 0.52780(14) 1.24549(10) 0.0564(4) Uani 1 1 d .
N6 N 0.8805(9) -0.6687(9) 0.4578(10) 0.050(3) Uani 1 1 d .
N5 N 0.7985(9) -0.7798(9) 0.4344(10) 0.048(3) Uani 1 1 d .
O18 O 0.3692(16) 0.5380(12) 1.3576(9) 0.111(5) Uani 1 1 d .
Mo6 Mo 0.75450(11) 0.73509(11) 0.97554(10) 0.0509(4) Uani 1 1 d .
N4 N 1.2259(9) 0.8398(9) 1.3475(10) 0.049(3) Uani 1 1 d .
C18 C 0.3714(11) -0.9602(10) 0.4460(10) 0.042(3) Uani 1 1 d .
H18A H 0.3148 -0.9527 0.4864 0.051 Uiso 1 1 calc R
O17 O 0.7792(13) 0.7773(10) 1.1307(8) 0.080(4) Uani 1 1 d .
N3 N 0.7943(12) 0.1356(9) 1.0064(9) 0.059(3) Uani 1 1 d .
C17 C 0.8552(14) -0.0350(14) 0.7713(15) 0.084(6) Uani 1 1 d .
H17A H 0.9204 -0.0296 0.7383 0.101 Uiso 1 1 calc R
O16 O 0.7640(12) 0.8654(13) 1.3352(10) 0.127(7) Uani 1 1 d .
N2 N 0.6331(9) -0.3308(8) 0.5818(8) 0.038(2) Uani 1 1 d .
C16 C 0.8747(16) 0.2474(13) 1.0382(12) 0.067(5) Uani 1 1 d .
H16A H 0.9222 0.2802 0.9961 0.081 Uiso 1 1 calc R
O15 O 0.8754(11) 0.8448(14) 0.9695(12) 0.130(7) Uani 1 1 d .
C15 C 1.0293(13) 0.7367(14) 1.3296(16) 0.082(6) Uani 1 1 d .
H15A H 0.9474 0.7160 1.3309 0.098 Uiso 1 1 calc R
O14 O 0.5791(12) 0.7986(10) 1.1669(8) 0.076(4) Uani 1 1 d .
C14 C 1.1960(13) 0.7280(11) 1.3111(13) 0.061(5) Uani 1 1 d .
H14A H 1.2522 0.6993 1.2953 0.074 Uiso 1 1 calc R
P1 P 0.5000 0.5000 1.0000 0.0447(13) Uani 1 2 d S
C13 C 0.8705(13) 0.0544(13) 0.8624(14) 0.073(5) Uani 1 1 d .
H13A H 0.9458 0.1195 0.8915 0.088 Uiso 1 1 calc R
O13 O 0.8942(10) 0.4595(10) 0.9388(9) 0.073(3) Uani 1 1 d .
C12 C 0.6884(11) -0.7804(11) 0.4253(10) 0.038(3) Uani 1 1 d .
C11 C 0.740(2) 0.1223(14) 1.0876(14) 0.124(10) Uani 1 1 d .
H11A H 0.6838 0.0530 1.0904 0.148 Uiso 1 1 calc R
O12 O 0.4884(9) 0.8881(10) 1.0544(9) 0.070(3) Uani 1 1 d .
O11 O 0.5371(13) 0.5537(13) 1.1221(10) 0.027(3) Uani 0.50 1 d P
C10 C 1.1180(13) 0.8444(13) 1.3570(14) 0.066(5) Uani 1 1 d .
H10A H 1.1079 0.9112 1.3789 0.079 Uiso 1 1 calc R
C9 C 0.4831(12) -0.8674(12) 0.4641(11) 0.051(4) Uani 1 1 d .
H9A H 0.5012 -0.7961 0.5152 0.062 Uiso 1 1 calc R
N1 N 0.7027(8) -0.6735(8) 0.4401(9) 0.038(3) Uani 1 1 d .
O9 O 0.4167(14) 0.6757(14) 0.8907(9) 0.172(10) Uani 1 1 d .
O8 O 0.4029(14) 0.4570(14) 1.0504(12) 0.034(4) Uani 0.50 1 d P
C8 C 0.4266(11) -1.0786(11) 0.3106(11) 0.046(3) Uani 1 1 d .
H8A H 0.4066 -1.1499 0.2585 0.056 Uiso 1 1 calc R
C7 C 0.5692(10) -0.8800(11) 0.4062(10) 0.036(3) Uani 1 1 d .
O7 O 0.7299(9) 0.6425(12) 1.2421(13) 0.109(6) Uani 1 1 d .
O6 O 0.6970(10) 0.4452(10) 0.8226(8) 0.068(3) Uani 1 1 d .
C6 C 0.7739(13) 0.0452(11) 0.9086(11) 0.046(3) Uani 1 1 d .
O5 O 0.5869(14) 0.6226(13) 1.0396(12) 0.034(4) Uani 0.50 1 d P
C5 C 0.6630(13) -0.0478(11) 0.8667(11) 0.048(3) Uani 1 1 d .
H5A H 0.5979 -0.0504 0.8992 0.057 Uiso 1 1 calc R
O4 O 0.6401(12) 0.7879(10) 0.9876(8) 0.075(3) Uani 1 1 d .
C4 C 0.7413(12) -0.1342(11) 0.7281(11) 0.049(3) Uani 1 1 d .
O3 O 0.5338(9) 0.4715(11) 1.2553(12) 0.098(5) Uani 1 1 d .
C3 C 0.6452(12) -0.1384(11) 0.7769(10) 0.043(3) Uani 1 1 d .
H3A H 0.5688 -0.2023 0.7493 0.052 Uiso 1 1 calc R
O2 O 0.8261(9) 0.6338(9) 0.9900(8) 0.067(3) Uani 1 1 d .
C2 C 0.7307(12) -0.2343(11) 0.6366(11) 0.050(4) Uani 1 1 d .
O1 O 0.6563(16) 0.3178(15) 0.9316(10) 0.196(12) Uani 1 1 d .
C1 C 0.3439(11) -1.0643(10) 0.3676(11) 0.039(3) Uani 1 1 d .
Ag4 Ag 0.9427(7) -0.8753(8) 0.4055(9) 0.107(3) Uani 0.25 1 d P
O1W O 1.015(3) -0.959(2) 0.469(3) 0.16(2) Uani 0.50 1 d P
Ag4' Ag 0.8811(8) -0.8975(6) 0.4245(7) 0.089(2) Uani 0.25 1 d P
O10A O 0.7541(16) 0.5190(15) 1.1023(13) 0.038(4) Uani 0.50 1 d P
O10B O 0.8057(16) 0.4753(16) 1.1023(13) 0.039(4) Uani 0.50 1 d P

loop_
_atom_site_aniso_label
_atom_site_aniso_U_11
_atom_site_aniso_U_22
_atom_site_aniso_U_33
_atom_site_aniso_U_23
_atom_site_aniso_U_13
_atom_site_aniso_U_12
Ag1 0.0718(9) 0.0318(6) 0.0918(11) -0.0179(7) 0.0425(8) -0.0066(6)
Mo1 0.1051(13) 0.0383(8) 0.0399(8) 0.0062(6) 0.0103(8) -0.0072(8)
N12 0.028(6) 0.042(7) 0.082(10) -0.004(7) 0.009(6) 0.010(5)
C20 0.113(8) 0.107(8) 0.104(8) 0.040(5) 0.034(5) 0.040(5)
O22 0.055(6) 0.110(10) 0.043(6) -0.009(6) -0.008(5) 0.048(7)
O21 0.095(6) 0.098(6) 0.116(6) 0.059(5) 0.007(4) 0.040(4)
Ag2 0.0333(6) 0.0423(7) 0.1034(11) 0.0160(7) 0.0049(6) 0.0161(5)
Mo2 0.0590(9) 0.1005(13) 0.0430(8) 0.0422(9) -0.0150(7) -0.0139(8)
N11 0.084(6) 0.071(6) 0.072(6) 0.022(4) 0.032(5) 0.021(4)
N10 0.053(8) 0.027(6) 0.083(10) -0.015(6) 0.023(7) 0.007(6)
Ag3 0.0343(5) 0.0379(6) 0.0382(6) 0.0042(5) 0.0042(4) 0.0165(4)
Mo3 0.0718(9) 0.0422(8) 0.0398(8) 0.0064(6) -0.0200(7) 0.0035(7)
N9 0.035(6) 0.039(7) 0.084(10) -0.021(7) -0.003(7) 0.008(6)
N8 0.022(5) 0.031(6) 0.074(8) 0.020(6) 0.002(5) 0.012(5)
O20 0.055(4) 0.054(4) 0.047(4) 0.016(3) 0.014(3) 0.026(3)
Mo4 0.0377(7) 0.0913(11) 0.0317(7) 0.0106(7) 0.0106(6) -0.0020(7)
N7 0.023(5) 0.032(6) 0.047(7) -0.005(5) 0.005(5) 0.016(4)
C19 0.035(7) 0.026(7) 0.063(9) 0.009(7) 0.016(7) 0.013(6)
O19 0.023(8) 0.044(10) 0.023(8) 0.008(7) -0.002(6) 0.021(7)
Mo5 0.0409(7) 0.0928(11) 0.0375(7) 0.0348(8) 0.0107(6) 0.0243(7)
N6 0.031(6) 0.025(6) 0.081(9) 0.015(6) -0.002(6) 0.005(5)
N5 0.035(6) 0.027(6) 0.075(9) 0.008(6) 0.000(6) 0.017(5)
O18 0.198(16) 0.089(10) 0.038(7) 0.028(7) 0.048(9) 0.052(10)
Mo6 0.0410(7) 0.0454(7) 0.0496(8) 0.0162(6) 0.0131(6) 0.0052(6)
N4 0.030(6) 0.029(6) 0.071(8) -0.001(6) 0.014(6) 0.014(5)
C18 0.044(7) 0.027(7) 0.048(8) 0.003(6) 0.014(7) 0.016(6)
O17 0.147(11) 0.084(8) 0.045(7) 0.030(6) 0.034(7) 0.081(9)
N3 0.089(9) 0.023(6) 0.043(7) 0.002(5) 0.019(7) 0.015(6)
C17 0.039(8) 0.063(11) 0.085(13) -0.036(10) -0.004(9) 0.013(8)
O16 0.084(9) 0.122(12) 0.046(8) -0.035(8) 0.002(7) -0.020(8)
N2 0.029(5) 0.030(6) 0.044(6) 0.005(5) -0.002(5) 0.010(5)
C16 0.093(12) 0.036(9) 0.048(10) -0.002(7) 0.032(9) 0.018(8)
O15 0.067(8) 0.149(13) 0.117(12) 0.099(11) -0.015(8) -0.036(8)
C15 0.032(8) 0.056(11) 0.116(16) -0.003(10) 0.024(9) 0.009(8)
O14 0.145(11) 0.094(9) 0.045(6) 0.033(6) 0.037(7) 0.097(9)
C14 0.045(8) 0.024(7) 0.081(12) -0.011(7) 0.019(8) 0.006(6)
P1 0.041(3) 0.047(3) 0.019(2) 0.010(2) -0.005(2) -0.001(2)
C13 0.038(8) 0.045(9) 0.081(12) -0.023(9) -0.009(8) 0.005(7)
O13 0.064(7) 0.076(8) 0.080(8) 0.035(7) 0.001(6) 0.030(6)
C12 0.037(7) 0.035(7) 0.036(7) 0.008(6) -0.001(6) 0.017(6)
C11 0.20(2) 0.028(9) 0.054(12) -0.003(8) 0.040(14) -0.017(12)
O12 0.045(6) 0.093(9) 0.077(8) 0.045(7) 0.010(6) 0.026(6)
O11 0.030(8) 0.035(9) 0.011(7) 0.002(7) -0.003(6) 0.016(7)
C10 0.052(9) 0.040(9) 0.096(13) 0.012(9) 0.016(9) 0.022(8)
C9 0.052(9) 0.037(8) 0.043(8) 0.004(7) -0.005(7) 0.010(7)
N1 0.029(5) 0.024(5) 0.060(7) 0.016(5) 0.009(5) 0.010(4)
O9 0.135(13) 0.155(14) 0.027(6) 0.006(8) 0.007(7) -0.094(11)
O8 0.038(9) 0.045(10) 0.033(9) 0.024(8) 0.019(8) 0.024(8)
C8 0.042(7) 0.025(7) 0.059(9) 0.001(6) 0.009(7) 0.014(6)
C7 0.031(6) 0.035(7) 0.042(8) 0.018(6) 0.004(6) 0.012(6)
O7 0.030(5) 0.132(12) 0.204(16) 0.133(12) 0.001(7) 0.021(6)
O6 0.075(7) 0.083(8) 0.042(6) -0.010(6) -0.007(5) 0.060(7)
C6 0.053(8) 0.030(7) 0.037(8) -0.004(6) -0.002(7) 0.016(7)
O5 0.043(9) 0.024(8) 0.022(8) 0.001(7) 0.013(7) 0.007(7)
C5 0.060(9) 0.040(8) 0.039(8) 0.010(7) 0.013(7) 0.022(7)
O4 0.134(10) 0.083(8) 0.059(7) 0.032(7) 0.035(7) 0.090(8)
C4 0.050(8) 0.037(8) 0.039(8) -0.010(6) -0.013(7) 0.022(7)
O3 0.043(6) 0.108(10) 0.168(14) 0.110(11) 0.002(7) 0.015(6)
C3 0.049(8) 0.036(7) 0.044(8) 0.006(7) 0.005(7) 0.026(6)
O2 0.052(6) 0.075(8) 0.055(7) -0.010(6) -0.004(5) 0.039(6)
C2 0.043(8) 0.029(7) 0.052(9) -0.018(6) 0.000(7) 0.018(6)
O1 0.171(15) 0.155(15) 0.034(7) 0.011(9) 0.007(9) -0.115(13)
C1 0.033(7) 0.021(6) 0.053(8) 0.004(6) 0.008(6) 0.011(5)
Ag4 0.057(4) 0.096(6) 0.159(9) 0.045(5) 0.037(5) 0.030(4)
O1W 0.068(18) 0.07(2) 0.20(4) -0.07(2) 0.06(2) 0.009(18)
Ag4' 0.110(6) 0.064(4) 0.112(6) 0.035(4) 0.021(6) 0.057(5)
O10A 0.045(10) 0.036(10) 0.028(10) 0.008(8) 0.014(8) 0.017(9)
O10B 0.043(10) 0.046(11) 0.030(10) 0.011(9) 0.002(8) 0.026(9)

loop_
_atom_type_symbol
_atom_type_description
_atom_type_scat_dispersion_real
_atom_type_scat_dispersion_imag
_atom_type_scat_source
C C 0.0033 0.0016 'International Tables Vol C Tables 4.2.6.8 and 6.1.1.4'
H H 0.0000 0.0000 'International Tables Vol C Tables 4.2.6.8 and 6.1.1.4'
N N 0.0061 0.0033 'International Tables Vol C Tables 4.2.6.8 and 6.1.1.4'
O O 0.0106 0.0060 'International Tables Vol C Tables 4.2.6.8 and 6.1.1.4'
P P 0.1023 0.0942 'International Tables Vol C Tables 4.2.6.8 and 6.1.1.4'
Mo Mo -1.6832 0.6857 'International Tables Vol C Tables 4.2.6.8 and 6.1.1.4'
Ag Ag -0.8971 1.1015 'International Tables Vol C Tables 4.2.6.8 and 6.1.1.4'

loop_
_geom_angle_atom_site_label_1
_geom_angle_atom_site_label_2
_geom_angle_atom_site_label_3
_geom_angle
_geom_angle_site_symmetry_1
_geom_angle_site_symmetry_3
N10 Ag1 N11 175.4(6) . .
O12 Mo1 O1 103.3(9) . 2_667
O12 Mo1 O14 101.7(5) . .
O1 Mo1 O14 93.5(6) 2_667 .
O12 Mo1 O9 102.3(8) . .
O1 Mo1 O9 88.8(5) 2_667 .
O14 Mo1 O9 154.7(8) . .
O12 Mo1 O4 100.5(5) . .
O1 Mo1 O4 155.8(8) 2_667 .
O14 Mo1 O4 85.9(5) . .
O9 Mo1 O4 81.9(6) . .
O12 Mo1 O19 156.6(5) . .
O1 Mo1 O19 61.2(8) 2_667 .
O14 Mo1 O19 97.0(5) . .
O9 Mo1 O19 62.3(7) . .
O4 Mo1 O19 94.8(5) . .
N7 N12 N9 110.9(10) . .
N7 N12 Ag2 125.8(9) . .
N9 N12 Ag2 115.2(9) . .
C11 C20 N11 107.2(19) . .
C11 C20 H20A 126.4 . .
N11 C20 H20A 126.4 . .
Mo6 O22 Mo5 140.4(7) . 2_667
Mo5 O21 Mo3 142.2(9) . .
N6 Ag2 N12 131.1(4) 2_746 .
N6 Ag2 N8 115.0(4) 2_746 .
N12 Ag2 N8 110.7(4) . .
N6 Ag2 Ag4 64.4(3) 2_746 2_746
N12 Ag2 Ag4 67.3(3) . 2_746
N8 Ag2 Ag4 168.6(4) . 2_746
O20 Mo2 O10A 111.8(7) . .
O20 Mo2 O3 102.6(5) . .
O10A Mo2 O3 143.2(7) . .
O20 Mo2 O9 103.6(8) . 2_667
O10A Mo2 O9 92.6(6) . 2_667
O3 Mo2 O9 91.7(7) . 2_667
O20 Mo2 O7 100.3(5) . .
O10A Mo2 O7 73.1(7) . .
O3 Mo2 O7 88.7(6) . .
O9 Mo2 O7 155.4(7) 2_667 .
O20 Mo2 O10B 89.0(6) . .
O10A Mo2 O10B 27.8(6) . .
O3 Mo2 O10B 168.0(6) . .
O9 Mo2 O10B 82.7(7) 2_667 .
O7 Mo2 O10B 92.1(6) . .
O20 Mo2 O19 153.3(5) . 2_667
O10A Mo2 O19 51.7(7) . 2_667
O3 Mo2 O19 99.9(5) . 2_667
O9 Mo2 O19 61.4(6) 2_667 2_667
O7 Mo2 O19 94.3(6) . 2_667
O10B Mo2 O19 68.1(5) . 2_667
C16 N11 C20 105.8(17) . .
C16 N11 Ag1 128.1(12) . .
C20 N11 Ag1 125.1(14) . .
C14 N10 C15 105.1(12) . .
C14 N10 Ag1 127.6(10) . .
C15 N10 Ag1 126.1(10) . .
N2 Ag3 N1 134.3(3) . 2_646
N2 Ag3 N7 112.4(3) . 2_646
N1 Ag3 N7 110.7(3) 2_646 2_646
O16 Mo3 O17 104.1(6) . .
O16 Mo3 O7 102.8(9) . .
O17 Mo3 O7 93.4(6) . .
O16 Mo3 O14 101.8(8) . .
O17 Mo3 O14 89.5(5) . .
O7 Mo3 O14 153.6(6) . .
O16 Mo3 O21 100.4(6) . .
O17 Mo3 O21 155.3(6) . .
O7 Mo3 O21 84.6(5) . .
O14 Mo3 O21 81.9(5) . .
O16 Mo3 O11 156.1(6) . .
O17 Mo3 O11 98.2(5) . .
O7 Mo3 O11 66.8(5) . .
O14 Mo3 O11 86.8(5) . .
O21 Mo3 O11 58.3(6) . .
O16 Mo3 O5 163.3(7) . .
O17 Mo3 O5 63.7(5) . .
O7 Mo3 O5 89.7(6) . .
O14 Mo3 O5 68.2(5) . .
O21 Mo3 O5 91.6(6) . .
O11 Mo3 O5 40.0(5) . .
N12 N9 C2 103.8(10) . .
N12 N9 Ag4 106.2(8) . 2_746
C2 N9 Ag4 149.7(9) . 2_746
N6 N8 N1 108.9(9) . .
N6 N8 Ag2 124.2(7) . .
N1 N8 Ag2 126.9(7) . .
O13 Mo4 O2 104.2(5) . .
O13 Mo4 O10A 118.1(7) . .
O2 Mo4 O10A 85.0(6) . .
O13 Mo4 O6 99.0(5) . .
O2 Mo4 O6 88.6(5) . .
O10A Mo4 O6 142.8(7) . .
O13 Mo4 O10B 89.3(7) . .
O2 Mo4 O10B 104.5(6) . .
O10A Mo4 O10B 31.4(6) . .
O6 Mo4 O10B 162.5(6) . .
O13 Mo4 O1 97.8(9) . .
O2 Mo4 O1 157.1(8) . .
O10A Mo4 O1 90.3(6) . .
O6 Mo4 O1 81.8(6) . .
O10B Mo4 O1 81.9(7) . .
O13 Mo4 O19 153.2(5) . 2_667
O2 Mo4 O19 100.4(5) . 2_667
O10A Mo4 O19 53.4(7) . 2_667
O6 Mo4 O19 92.2(5) . 2_667
O10B Mo4 O19 74.2(6) . 2_667
O1 Mo4 O19 59.6(8) . 2_667
N12 N7 N2 107.9(10) . .
N12 N7 Ag3 122.2(8) . 2_646
N2 N7 Ag3 124.7(7) . 2_646
C7 C19 C8 119.7(11) . .
C7 C19 H19A 120.2 . .
C8 C19 H19A 120.2 . .
P1 O19 Mo4 120.6(7) . 2_667
P1 O19 Mo1 121.2(7) . .
Mo4 O19 Mo1 99.9(5) 2_667 .
P1 O19 Mo2 116.0(7) . 2_667
Mo4 O19 Mo2 97.3(5) 2_667 2_667
Mo1 O19 Mo2 96.9(5) . 2_667
O18 Mo5 O21 103.5(7) . .
O18 Mo5 O6 101.0(7) . 2_667
O21 Mo5 O6 94.0(6) . 2_667
O18 Mo5 O3 102.3(7) . .
O21 Mo5 O3 88.4(5) . .
O6 Mo5 O3 155.3(5) 2_667 .
O18 Mo5 O22 101.2(6) . 2_667
O21 Mo5 O22 154.9(6) . 2_667
O6 Mo5 O22 85.8(5) 2_667 2_667
O3 Mo5 O22 81.8(5) . 2_667
O18 Mo5 O11 161.5(7) . .
O21 Mo5 O11 61.6(6) . .
O6 Mo5 O11 91.3(5) 2_667 .
O3 Mo5 O11 68.3(5) . .
O22 Mo5 O11 93.3(5) 2_667 .
N8 N6 N5 109.9(9) . .
N8 N6 Ag2 120.4(7) . 2_746
N5 N6 Ag2 129.3(8) . 2_746
C12 N5 N6 105.1(10) . .
C12 N5 Ag4' 140.8(9) . .
N6 N5 Ag4' 114.1(8) . .
C12 N5 Ag4 154.0(9) . .
N6 N5 Ag4 99.6(7) . .
Ag4' N5 Ag4 16.6(3) . .
O15 Mo6 O22 103.4(7) . .
O15 Mo6 O4 102.8(8) . .
O22 Mo6 O4 96.1(5) . .
O15 Mo6 O2 101.2(7) . .
O22 Mo6 O2 87.1(5) . .
O4 Mo6 O2 154.2(5) . .
O15 Mo6 O17 100.0(7) . .
O22 Mo6 O17 155.1(6) . .
O4 Mo6 O17 86.7(5) . .
O2 Mo6 O17 80.1(4) . .
O15 Mo6 O5 161.0(7) . .
O22 Mo6 O5 94.5(5) . .
O4 Mo6 O5 68.6(5) . .
O2 Mo6 O5 85.7(5) . .
O17 Mo6 O5 63.5(5) . .
O15 Mo6 O8 164.3(8) . 2_667
O22 Mo6 O8 65.4(6) . 2_667
O4 Mo6 O8 89.7(5) . 2_667
O2 Mo6 O8 68.4(5) . 2_667
O17 Mo6 O8 90.0(5) . 2_667
O5 Mo6 O8 34.0(5) . 2_667
C14 N4 C10 104.7(11) . .
C14 N4 C1 128.4(11) . 1_676
C10 N4 C1 126.9(11) . 1_676
C9 C18 C1 119.4(12) . .
C9 C18 H18A 120.3 . .
C1 C18 H18A 120.3 . .
Mo3 O17 Mo6 137.7(8) . .
C16 N3 C11 106.5(12) . .
C16 N3 C6 127.3(12) . .
C11 N3 C6 126.0(12) . .
C13 C17 C4 120.6(15) . .
C13 C17 H17A 119.7 . .
C4 C17 H17A 119.7 . .
C2 N2 N7 106.9(9) . .
C2 N2 Ag3 137.5(9) . .
N7 N2 Ag3 115.0(7) . .
N11 C16 N3 112.1(14) . .
N11 C16 H16A 124.0 . .
N3 C16 H16A 124.0 . .
C10 C15 N10 108.5(13) . .
C10 C15 H15A 125.8 . .
N10 C15 H15A 125.8 . .
Mo1 O14 Mo3 139.7(6) . .
N10 C14 N4 113.2(13) . .
N10 C14 H14A 123.4 . .
N4 C14 H14A 123.4 . .
O8 P1 O8 180.000(6) . 2_667
O8 P1 O5 121.2(9) . .
O8 P1 O5 58.8(9) 2_667 .
O8 P1 O5 58.8(9) . 2_667
O8 P1 O5 121.2(8) 2_667 2_667
O5 P1 O5 180.000(3) . 2_667
O8 P1 O11 66.0(8) . .
O8 P1 O11 114.0(8) 2_667 .
O5 P1 O11 67.8(8) . .
O5 P1 O11 112.2(8) 2_667 .
O8 P1 O11 114.0(8) . 2_667
O8 P1 O11 66.0(8) 2_667 2_667
O5 P1 O11 112.2(8) . 2_667
O5 P1 O11 67.8(8) 2_667 2_667
O11 P1 O11 180.000(5) . 2_667
O8 P1 O19 103.0(8) . 2_667
O8 P1 O19 77.0(8) 2_667 2_667
O5 P1 O19 102.9(8) . 2_667
O5 P1 O19 77.1(8) 2_667 2_667
O11 P1 O19 80.3(7) . 2_667
O11 P1 O19 99.7(7) 2_667 2_667
O8 P1 O19 77.0(8) . .
O8 P1 O19 103.0(8) 2_667 .
O5 P1 O19 77.1(8) . .
O5 P1 O19 102.9(8) 2_667 .
O11 P1 O19 99.7(7) . .
O11 P1 O19 80.3(7) 2_667 .
O19 P1 O19 180.000(9) 2_667 .
C6 C13 C17 118.7(14) . .
C6 C13 H13A 120.7 . .
C17 C13 H13A 120.7 . .
N1 C12 N5 109.9(10) . .
N1 C12 C7 123.6(11) . .
N5 C12 C7 126.5(11) . .
C20 C11 N3 107.3(16) . .
C20 C11 H11A 126.4 . .
N3 C11 H11A 126.4 . .
P1 O11 O8 52.8(7) . .
P1 O11 O5 53.3(7) . .
O8 O11 O5 98.4(10) . .
P1 O11 Mo5 129.1(8) . .
O8 O11 Mo5 76.4(7) . .
O5 O11 Mo5 146.3(10) . .
P1 O11 Mo3 125.4(8) . .
O8 O11 Mo3 152.4(10) . .
O5 O11 Mo3 72.2(7) . .
Mo5 O11 Mo3 96.9(5) . .
C15 C10 N4 108.5(14) . .
C15 C10 H10A 125.8 . .
N4 C10 H10A 125.8 . .
C18 C9 C7 120.1(13) . .
C18 C9 H9A 119.9 . .
C7 C9 H9A 119.9 . .
N8 N1 C12 106.2(9) . .
N8 N1 Ag3 120.5(7) . 2_646
C12 N1 Ag3 133.3(8) . 2_646
Mo2 O9 Mo1 139.1(10) 2_667 .
O5 O8 P1 62.0(8) 2_667 .
O5 O8 O11 110.9(12) 2_667 .
P1 O8 O11 61.2(8) . .
O5 O8 Mo6 72.3(9) 2_667 2_667
P1 O8 Mo6 134.1(10) . 2_667
O11 O8 Mo6 140.8(10) . 2_667
C1 C8 C19 119.8(12) . .
C1 C8 H8A 120.1 . .
C19 C8 H8A 120.1 . .
C19 C7 C9 119.5(11) . .
C19 C7 C12 120.5(11) . .
C9 C7 C12 120.0(12) . .
Mo3 O7 Mo2 141.1(6) . .
Mo5 O6 Mo4 139.9(5) 2_667 .
C13 C6 C5 121.7(13) . .
C13 C6 N3 117.5(13) . .
C5 C6 N3 120.8(13) . .
O8 O5 P1 59.2(8) 2_667 .
O8 O5 O11 107.2(12) 2_667 .
P1 O5 O11 59.0(7) . .
O8 O5 Mo6 73.8(8) 2_667 .
P1 O5 Mo6 132.8(8) . .
O11 O5 Mo6 149.3(11) . .
O8 O5 Mo3 143.8(12) 2_667 .
P1 O5 Mo3 126.7(8) . .
O11 O5 Mo3 67.8(7) . .
Mo6 O5 Mo3 93.0(5) . .
C6 C5 C3 121.0(13) . .
C6 C5 H5A 119.5 . .
C3 C5 H5A 119.5 . .
Mo6 O4 Mo1 141.4(6) . .
C3 C4 C17 118.5(13) . .
C3 C4 C2 121.9(12) . .
C17 C4 C2 119.4(13) . .
Mo2 O3 Mo5 137.0(6) . .
C5 C3 C4 119.5(13) . .
C5 C3 H3A 120.2 . .
C4 C3 H3A 120.2 . .
Mo4 O2 Mo6 137.9(6) . .
N2 C2 N9 110.4(11) . .
N2 C2 C4 128.9(12) . .
N9 C2 C4 120.7(12) . .
Mo1 O1 Mo4 139.0(13) 2_667 .
C8 C1 C18 121.3(11) . .
C8 C1 N4 119.5(11) . 1_434
C18 C1 N4 119.2(10) . 1_434
Ag4' Ag4 O1W 94.9(14) . .
Ag4' Ag4 N9 163.0(15) . 2_746
O1W Ag4 N9 80.2(8) . 2_746
Ag4' Ag4 N5 53.7(9) . .
O1W Ag4 N5 142.0(10) . .
N9 Ag4 N5 123.0(5) 2_746 .
Ag4' Ag4 Ag2 109.0(11) . 2_746
O1W Ag4 Ag2 117.5(9) . 2_746
N9 Ag4 Ag2 60.5(3) 2_746 2_746
N5 Ag4 Ag2 64.7(3) . 2_746
O1W O1W Ag4 142(3) 2_736 .
O1W O1W Ag4' 122(2) 2_736 .
Ag4 O1W Ag4' 20.1(5) . .
Ag4 Ag4' N5 109.7(11) . .
Ag4 Ag4' O1W 65.1(13) . .
N5 Ag4' O1W 157.9(9) . .
O10B O10A Mo2 96.4(15) . .
O10B O10A Mo4 79.1(13) . .
Mo2 O10A Mo4 148.6(10) . .
O10A O10B Mo4 69.5(13) . .
O10A O10B Mo2 55.8(12) . .
Mo4 O10B Mo2 117.6(9) . .

loop_
_geom_bond_atom_site_label_1
_geom_bond_atom_site_label_2
_geom_bond_distance
_geom_bond_site_symmetry_2
Ag1 N10 2.099(11) .
Ag1 N11 2.101(15) .
Mo1 O12 1.638(12) .
Mo1 O1 1.827(14) 2_667
Mo1 O14 1.851(11) .
Mo1 O9 1.943(12) .
Mo1 O4 1.957(12) .
Mo1 O19 2.329(16) .
N12 N7 1.301(13) .
N12 N9 1.353(16) .
N12 Ag2 2.215(11) .
C20 C11 1.35(3) .
C20 N11 1.39(2) .
C20 H20A 0.9300 .
O22 Mo6 1.804(10) .
O22 Mo5 1.986(12) 2_667
O21 Mo5 1.808(13) .
O21 Mo3 1.974(13) .
Ag2 N6 2.203(10) 2_746
Ag2 N8 2.267(10) .
Ag2 Ag4 3.338(10) 2_746
Mo2 O20 1.657(10) .
Mo2 O10A 1.836(15) .
Mo2 O3 1.845(13) .
Mo2 O9 1.849(15) 2_667
Mo2 O7 1.936(14) .
Mo2 O10B 2.207(17) .
Mo2 O19 2.419(14) 2_667
N11 C16 1.289(19) .
N10 C14 1.309(17) .
N10 C15 1.364(19) .
Ag3 N2 2.237(9) .
Ag3 N1 2.264(10) 2_646
Ag3 N7 2.336(10) 2_646
Mo3 O16 1.654(12) .
Mo3 O17 1.819(11) .
Mo3 O7 1.851(12) .
Mo3 O14 1.936(10) .
Mo3 O11 2.427(15) .
Mo3 O5 2.497(16) .
N9 C2 1.370(17) .
N9 Ag4 2.564(13) 2_746
N8 N6 1.311(14) .
N8 N1 1.342(13) .
Mo4 O13 1.647(11) .
Mo4 O2 1.827(11) .
Mo4 O10A 1.863(15) .
Mo4 O6 1.948(10) .
Mo4 O10B 1.953(16) .
Mo4 O1 1.975(14) .
Mo4 O19 2.324(14) 2_667
N7 N2 1.360(13) .
N7 Ag3 2.336(10) 2_646
C19 C7 1.383(17) .
C19 C8 1.390(17) .
C19 H19A 0.9300 .
O19 P1 1.734(14) .
O19 Mo4 2.324(14) 2_667
O19 Mo2 2.419(14) 2_667
Mo5 O18 1.645(11) .
Mo5 O6 1.834(10) 2_667
Mo5 O3 1.951(12) .
Mo5 O22 1.986(12) 2_667
Mo5 O11 2.354(14) .
N6 N5 1.350(14) .
N6 Ag2 2.203(10) 2_746
N5 C12 1.349(15) .
N5 Ag4' 2.207(12) .
N5 Ag4 2.580(13) .
Mo6 O15 1.651(11) .
Mo6 O4 1.820(10) .
Mo6 O2 1.977(10) .
Mo6 O17 2.001(10) .
Mo6 O5 2.414(14) .
Mo6 O8 2.434(16) 2_667
N4 C14 1.324(16) .
N4 C10 1.364(17) .
N4 C1 1.435(15) 1_676
C18 C9 1.373(17) .
C18 C1 1.377(17) .
C18 H18A 0.9300 .
N3 C16 1.339(18) .
N3 C11 1.36(2) .
N3 C6 1.434(17) .
C17 C13 1.38(2) .
C17 C4 1.41(2) .
C17 H17A 0.9300 .
N2 C2 1.312(16) .
C16 H16A 0.9300 .
C15 C10 1.33(2) .
C15 H15A 0.9300 .
C14 H14A 0.9300 .
P1 O8 1.421(14) .
P1 O8 1.421(14) 2_667
P1 O5 1.461(15) .
P1 O5 1.461(15) 2_667
P1 O11 1.562(14) .
P1 O11 1.562(13) 2_667
P1 O19 1.734(14) 2_667
C13 C6 1.35(2) .
C13 H13A 0.9300 .
C12 N1 1.345(15) .
C12 C7 1.469(16) .
C11 H11A 0.9300 .
O11 O8 1.63(2) .
O11 O5 1.69(2) .
C10 H10A 0.9300 .
C9 C7 1.390(18) .
C9 H9A 0.9300 .
N1 Ag3 2.264(10) 2_646
O9 Mo2 1.849(15) 2_667
O8 O5 1.42(2) 2_667
O8 Mo6 2.434(15) 2_667
C8 C1 1.353(17) .
C8 H8A 0.9300 .
O6 Mo5 1.834(10) 2_667
C6 C5 1.354(19) .
O5 O8 1.42(2) 2_667
C5 C3 1.372(18) .
C5 H5A 0.9300 .
C4 C3 1.379(18) .
C4 C2 1.488(17) .
C3 H3A 0.9300 .
O1 Mo1 1.827(13) 2_667
C1 N4 1.435(15) 1_434
Ag4 Ag4' 0.784(8) .
Ag4 O1W 2.07(5) .
Ag4 N9 2.564(13) 2_746
Ag4 Ag2 3.338(10) 2_746
O1W O1W 1.56(8) 2_736
O1W Ag4' 2.28(4) .
O10A O10B 1.04(2) .
